data_7239727
loop_
_publ_author_name
'Wang, Jun'
'Chen, Ning-Ning'
'Zhang, Chen'
'Jia, Li-Yong'
'Fan, Liming'

_publ_section_title
;
 Functional group induced structural diversities and photocatalytic,
 magnetic and luminescence sensing properties of four cobalt(ii)
 coordination polymers based on 1,3,5-tris(2-methylimidazol-1-yl)benzene
;
_journal_issue 4
_journal_name_full CrystEngComm
_journal_page_first 811
_journal_page_last 820
_journal_paper_doi 10.1039/C9CE01474H
_journal_volume 22
_journal_year 2020
_chemical_formula_sum 'C52 H46 Co3 N12 O16 S2'
_chemical_formula_weight 1335.92
_space_group_crystal_system monoclinic
_space_group_IT_number 15
_space_group_name_Hall '-I 2ya'
_space_group_name_H-M_alt 'I 1 2/a 1'
_atom_sites_solution_hydrogens mixed
_audit_creation_method SHELXL-2014
_audit_update_record
;
2019-08-11 deposited with the CCDC.	2019-12-05 downloaded from the CCDC.
;
_cell_angle_alpha 90
_cell_angle_beta 107.150(9)
_cell_angle_gamma 90
_cell_formula_units_Z 4
_cell_length_a 19.470(3)
_cell_length_b 11.530(15)
_cell_length_c 29.730(4)
_cell_measurement_reflns_used 9741
_cell_measurement_temperature 293(2)
_cell_measurement_theta_max 27.50
_cell_measurement_theta_min 2.78
_cell_volume 6377(8)
_computing_structure_refinement 'SHELXL-2014 (Sheldrick, 2014)'
_diffrn_ambient_temperature 293(2)
_diffrn_measured_fraction_theta_full 0.971
_diffrn_measured_fraction_theta_max 0.997
_diffrn_measurement_device_type 'Bruker APEX-II CCD'
_diffrn_measurement_method '\f and \w scans'
_diffrn_radiation_type MoK\a
_diffrn_radiation_wavelength 0.71073
_diffrn_reflns_av_R_equivalents 0.0674
_diffrn_reflns_av_unetI/netI 0.0319
_diffrn_reflns_Laue_measured_fraction_full 0.971
_diffrn_reflns_Laue_measured_fraction_max 0.997
_diffrn_reflns_limit_h_max 23
_diffrn_reflns_limit_h_min -23
_diffrn_reflns_limit_k_max 13
_diffrn_reflns_limit_k_min -13
_diffrn_reflns_limit_l_max 35
_diffrn_reflns_limit_l_min -35
_diffrn_reflns_number 78145
_diffrn_reflns_point_group_measured_fraction_full 0.971
_diffrn_reflns_point_group_measured_fraction_max 0.997
_diffrn_reflns_theta_full 25.242
_diffrn_reflns_theta_max 25.000
_diffrn_reflns_theta_min 2.702
_exptl_absorpt_coefficient_mu 0.908
_exptl_absorpt_correction_T_max 0.8439
_exptl_absorpt_correction_T_min 0.8295
_exptl_absorpt_correction_type multi-scan
_exptl_absorpt_process_details 'SADABS; Bruker, 2000'
_exptl_crystal_colour blue
_exptl_crystal_density_diffrn 1.391
_exptl_crystal_description block
_exptl_crystal_F_000 2732
_exptl_crystal_size_max 0.210
_exptl_crystal_size_mid 0.200
_exptl_crystal_size_min 0.190
_refine_diff_density_max 0.974
_refine_diff_density_min -0.696
_refine_diff_density_rms 0.111
_refine_ls_extinction_method none
_refine_ls_goodness_of_fit_ref 1.174
_refine_ls_hydrogen_treatment constr
_refine_ls_matrix_type full
_refine_ls_number_parameters 388
_refine_ls_number_reflns 5607
_refine_ls_number_restraints 0
_refine_ls_restrained_S_all 1.174
_refine_ls_R_factor_all 0.0953
_refine_ls_R_factor_gt 0.0803
_refine_ls_shift/su_max 0.000
_refine_ls_shift/su_mean 0.000
_refine_ls_structure_factor_coef Fsqd
_refine_ls_weighting_details 'w=1/[\s^2^(Fo^2^)+(0.0621P)^2^+81.3707P] where P=(Fo^2^+2Fc^2^)/3'
_refine_ls_weighting_scheme calc
_refine_ls_wR_factor_gt 0.1981
_refine_ls_wR_factor_ref 0.2053
_reflns_Friedel_coverage 0.000
_reflns_number_gt 4644
_reflns_number_total 5607
_reflns_threshold_expression 'I > 2\s(I)'
_cod_data_source_file c9ce01474h2.cif
_cod_data_source_block 1_sq_CCDC1
_cod_depositor_comments
;Adding full bibliography for 7239726--7239729.cif.

 Adding full bibliography for 7239726--7239729.cif.
;
_cod_original_sg_symbol_H-M 'I 2/a'
_cod_database_code 7239727
_shelx_space_group_comment
;
The symmetry employed for this shelxl refinement is uniquely defined
by the following loop, which should always be used as a source of
symmetry information in preference to the above space-group names.
They are only intended as comments.
;
_shelx_estimated_absorpt_t_min 0.832
_shelx_estimated_absorpt_t_max 0.846
_shelxl_version_number 2014-3

loop_
_space_group_symop_operation_xyz
'x, y, z'
'-x+1/2, y, -z'
'x+1/2, y+1/2, z+1/2'
'-x+1, y+1/2, -z+1/2'
'-x, -y, -z'
'x-1/2, -y, z'
'-x+1/2, -y+1/2, -z+1/2'
'x, -y+1/2, z+1/2'

loop_
_atom_site_label
_atom_site_type_symbol
_atom_site_fract_x
_atom_site_fract_y
_atom_site_fract_z
_atom_site_U_iso_or_equiv
_atom_site_adp_type
_atom_site_occupancy
_atom_site_site_symmetry_order
_atom_site_calc_flag
_atom_site_refinement_flags_posn
_atom_site_refinement_flags_adp
_atom_site_refinement_flags_occupancy
C1 C 0.5782(4) -0.1148(6) 0.2822(2) 0.0370(15) Uani 1 1 d . . .
C2 C 0.5968(3) -0.1602(5) 0.3314(2) 0.0314(13) Uani 1 1 d . . .
C3 C 0.6387(4) -0.2582(5) 0.3444(2) 0.0359(15) Uani 1 1 d . . .
H3 H 0.6553 -0.2973 0.3224 0.043 Uiso 1 1 calc R U .
C4 C 0.6557(4) -0.2980(6) 0.3896(2) 0.0399(16) Uani 1 1 d . . .
C5 C 0.6330(4) -0.2391(6) 0.4232(3) 0.0452(17) Uani 1 1 d . . .
H5 H 0.6464 -0.2648 0.4542 0.054 Uiso 1 1 calc R U .
C6 C 0.5900(4) -0.1410(6) 0.4103(2) 0.0365(15) Uani 1 1 d . . .
C7 C 0.5729(3) -0.1016(6) 0.3647(2) 0.0341(14) Uani 1 1 d . . .
H7 H 0.5451 -0.0352 0.3561 0.041 Uiso 1 1 calc R U .
C8 C 0.5591(5) -0.0813(7) 0.4449(3) 0.052(2) Uani 1 1 d . . .
C9 C 0.6924(4) 0.0352(7) 0.2107(3) 0.0497(19) Uani 1 1 d . . .
H9A H 0.6814 -0.0179 0.2324 0.075 Uiso 1 1 calc R U .
H9B H 0.7106 0.1062 0.2266 0.075 Uiso 1 1 calc R U .
H9C H 0.7279 0.0015 0.1981 0.075 Uiso 1 1 calc R U .
C10 C 0.6269(3) 0.0595(5) 0.1721(2) 0.0270(13) Uani 1 1 d . . .
C11 C 0.5206(4) 0.0463(6) 0.1230(3) 0.0462(18) Uani 1 1 d . . .
H11 H 0.4750 0.0176 0.1079 0.055 Uiso 1 1 calc R U .
C12 C 0.5467(3) 0.1446(6) 0.1119(3) 0.0480(19) Uani 1 1 d . . .
H12 H 0.5241 0.1962 0.0881 0.058 Uiso 1 1 calc R U .
C13 C 0.6647(3) 0.2468(5) 0.1449(2) 0.0302(14) Uani 1 1 d . . .
C14 C 0.7333(3) 0.2230(5) 0.1432(2) 0.0319(14) Uani 1 1 d . . .
H14 H 0.7487 0.1468 0.1426 0.038 Uiso 1 1 calc R U .
C15 C 0.7782(3) 0.3135(5) 0.1425(2) 0.0303(14) Uani 1 1 d . . .
C16 C 0.7570(3) 0.4282(5) 0.1430(2) 0.0314(14) Uani 1 1 d . . .
H16 H 0.7886 0.4887 0.1431 0.038 Uiso 1 1 calc R U .
C17 C 0.6875(3) 0.4493(5) 0.1433(2) 0.0292(13) Uani 1 1 d . . .
C18 C 0.6408(3) 0.3597(5) 0.1442(2) 0.0313(14) Uani 1 1 d . . .
H18 H 0.5940 0.3752 0.1445 0.038 Uiso 1 1 calc R U .
C19 C 0.9003(5) 0.2011(13) 0.2188(4) 0.107(5) Uani 1 1 d . . .
H19A H 0.9283 0.1319 0.2282 0.161 Uiso 1 1 calc R U .
H19B H 0.8514 0.1863 0.2180 0.161 Uiso 1 1 calc R U .
H19C H 0.9197 0.2621 0.2408 0.161 Uiso 1 1 calc R U .
C20 C 0.9026(3) 0.2364(6) 0.1713(2) 0.0393(16) Uani 1 1 d . . .
C21 C 0.9403(3) 0.2761(6) 0.1125(2) 0.0392(16) Uani 1 1 d . . .
H21 H 0.9696 0.2808 0.0929 0.047 Uiso 1 1 calc R U .
C22 C 0.8729(3) 0.3172(6) 0.1018(2) 0.0396(16) Uani 1 1 d . . .
H22 H 0.8476 0.3560 0.0746 0.048 Uiso 1 1 calc R U .
C23 C 0.6167(4) 0.5611(6) 0.2127(3) 0.0465(18) Uani 1 1 d . . .
H23A H 0.6167 0.6182 0.2363 0.070 Uiso 1 1 calc R U .
H23B H 0.6531 0.5042 0.2258 0.070 Uiso 1 1 calc R U .
H23C H 0.5706 0.5241 0.2026 0.070 Uiso 1 1 calc R U .
C24 C 0.6317(3) 0.6176(5) 0.1725(2) 0.0255(12) Uani 1 1 d . . .
C25 C 0.6696(4) 0.6486(6) 0.1108(3) 0.0435(18) Uani 1 1 d . . .
H25 H 0.6891 0.6382 0.0861 0.052 Uiso 1 1 calc R U .
C26 C 0.6418(4) 0.7462(5) 0.1221(3) 0.0412(17) Uani 1 1 d . . .
H26 H 0.6393 0.8166 0.1064 0.049 Uiso 1 1 calc R U .
Co1 Co 0.55815(4) -0.16264(6) 0.18617(3) 0.0252(2) Uani 1 1 d . . .
Co2 Co 0.5000 0.0000 0.5000 0.0632(5) Uani 1 2 d S . P
N1 N 0.5694(3) -0.0072(4) 0.15946(18) 0.0294(11) Uani 1 1 d . . .
N2 N 0.6163(3) 0.1543(4) 0.14399(19) 0.0309(12) Uani 1 1 d . . .
N3 N 0.9597(3) 0.2269(4) 0.15583(19) 0.0324(12) Uani 1 1 d . . .
N4 N 0.8490(2) 0.2899(4) 0.13952(19) 0.0305(12) Uani 1 1 d . . .
N5 N 0.6636(3) 0.5668(4) 0.14272(19) 0.0294(11) Uani 1 1 d . . .
N6 N 0.6175(2) 0.7272(4) 0.16043(18) 0.0266(11) Uani 1 1 d . . .
O1 O 0.5476(3) -0.0220(5) 0.27126(19) 0.0657(17) Uani 1 1 d . . .
O2 O 0.5946(3) -0.1831(4) 0.25324(16) 0.0471(12) Uani 1 1 d . . .
O3 O 0.5908(4) -0.0952(6) 0.4883(2) 0.080(2) Uani 1 1 d . . .
O4 O 0.5039(3) -0.0224(6) 0.4301(2) 0.0626(16) Uani 1 1 d . . .
O5 O 0.7727(4) -0.3883(8) 0.4420(3) 0.119(3) Uani 1 1 d . . .
O6 O 0.7251(7) -0.4609(7) 0.3658(3) 0.143(4) Uani 1 1 d . . .
O7 O 0.6655(4) -0.5029(5) 0.4241(3) 0.087(2) Uani 1 1 d . . .
O8 O 0.5577(7) 0.1505(7) 0.5074(4) 0.160(5) Uani 1 1 d . . .
H8A H 0.5422 0.1592 0.4756 0.241 Uiso 1 1 d R U .
H8B H 0.5900 0.1127 0.5131 0.241 Uiso 1 1 d R U .
S1 S 0.70719(15) -0.4259(2) 0.40563(8) 0.0669(7) Uani 1 1 d . . .

loop_
_atom_site_aniso_label
_atom_site_aniso_U_11
_atom_site_aniso_U_22
_atom_site_aniso_U_33
_atom_site_aniso_U_23
_atom_site_aniso_U_13
_atom_site_aniso_U_12
C1 0.039(4) 0.042(4) 0.032(3) -0.007(3) 0.013(3) -0.003(3)
C2 0.030(3) 0.029(3) 0.036(3) -0.007(3) 0.010(3) -0.003(3)
C3 0.047(4) 0.026(3) 0.038(4) -0.008(3) 0.017(3) -0.001(3)
C4 0.046(4) 0.032(3) 0.043(4) 0.000(3) 0.016(3) 0.006(3)
C5 0.063(5) 0.037(4) 0.038(4) -0.003(3) 0.019(3) -0.008(3)
C6 0.043(4) 0.032(3) 0.041(4) -0.010(3) 0.023(3) -0.005(3)
C7 0.035(3) 0.031(3) 0.039(4) -0.006(3) 0.014(3) -0.002(3)
C8 0.087(6) 0.040(4) 0.042(5) -0.008(3) 0.040(4) -0.015(4)
C9 0.042(4) 0.048(4) 0.053(5) 0.015(4) 0.004(3) -0.008(3)
C10 0.018(3) 0.021(3) 0.043(4) -0.003(3) 0.011(3) -0.002(2)
C11 0.027(3) 0.032(4) 0.067(5) 0.006(3) -0.005(3) -0.012(3)
C12 0.026(3) 0.037(4) 0.072(5) 0.017(4) 0.000(3) 0.002(3)
C13 0.026(3) 0.018(3) 0.047(4) 0.002(3) 0.012(3) 0.000(2)
C14 0.032(3) 0.017(3) 0.048(4) 0.005(3) 0.012(3) 0.006(2)
C15 0.023(3) 0.027(3) 0.045(4) 0.004(3) 0.016(3) 0.003(2)
C16 0.030(3) 0.018(3) 0.050(4) -0.001(3) 0.017(3) -0.005(2)
C17 0.027(3) 0.017(3) 0.050(4) 0.000(3) 0.021(3) 0.003(2)
C18 0.025(3) 0.021(3) 0.053(4) 0.000(3) 0.019(3) 0.000(2)
C19 0.058(6) 0.192(14) 0.088(7) 0.081(9) 0.046(6) 0.036(7)
C20 0.028(3) 0.050(4) 0.046(4) 0.018(3) 0.019(3) 0.013(3)
C21 0.029(3) 0.049(4) 0.047(4) 0.011(3) 0.022(3) 0.010(3)
C22 0.034(3) 0.049(4) 0.039(4) 0.013(3) 0.018(3) 0.007(3)
C23 0.068(5) 0.029(4) 0.051(4) 0.010(3) 0.029(4) 0.008(3)
C24 0.020(3) 0.021(3) 0.040(3) 0.001(3) 0.014(2) 0.001(2)
C25 0.059(4) 0.029(3) 0.060(5) 0.013(3) 0.046(4) 0.008(3)
C26 0.059(4) 0.019(3) 0.057(4) 0.012(3) 0.037(4) 0.005(3)
Co1 0.0255(4) 0.0185(4) 0.0352(5) -0.0032(3) 0.0145(3) -0.0025(3)
Co2 0.1032(14) 0.0528(9) 0.0552(10) -0.0156(8) 0.0566(10) -0.0109(9)
N1 0.028(3) 0.016(2) 0.042(3) 0.001(2) 0.009(2) 0.001(2)
N2 0.022(2) 0.019(2) 0.054(3) 0.006(2) 0.015(2) 0.000(2)
N3 0.029(3) 0.026(3) 0.046(3) 0.008(2) 0.015(2) 0.008(2)
N4 0.021(2) 0.029(3) 0.046(3) 0.009(2) 0.017(2) 0.005(2)
N5 0.027(3) 0.017(2) 0.049(3) 0.003(2) 0.021(2) 0.001(2)
N6 0.025(2) 0.019(2) 0.041(3) 0.002(2) 0.018(2) 0.001(2)
O1 0.091(4) 0.062(4) 0.051(3) 0.016(3) 0.031(3) 0.039(3)
O2 0.068(3) 0.045(3) 0.033(3) -0.004(2) 0.022(2) 0.001(2)
O3 0.117(6) 0.090(5) 0.038(3) -0.007(3) 0.031(3) 0.027(4)
O4 0.066(4) 0.075(4) 0.060(4) -0.004(3) 0.040(3) 0.017(3)
O5 0.061(4) 0.121(7) 0.162(8) 0.073(6) 0.014(5) 0.016(5)
O6 0.267(13) 0.084(6) 0.114(7) 0.035(5) 0.110(8) 0.105(7)
O7 0.071(4) 0.047(4) 0.133(6) 0.033(4) 0.015(4) -0.001(3)
O8 0.265(13) 0.084(6) 0.208(11) -0.051(6) 0.188(11) -0.071(7)
S1 0.0907(18) 0.0527(13) 0.0660(14) 0.0236(11) 0.0365(13) 0.0304(12)

loop_
_atom_type_symbol
_atom_type_description
_atom_type_scat_dispersion_real
_atom_type_scat_dispersion_imag
_atom_type_scat_source
C C 0.0033 0.0016 'International Tables Vol C Tables 4.2.6.8 and 6.1.1.4'
H H 0.0000 0.0000 'International Tables Vol C Tables 4.2.6.8 and 6.1.1.4'
Co Co 0.3494 0.9721 'International Tables Vol C Tables 4.2.6.8 and 6.1.1.4'
N N 0.0061 0.0033 'International Tables Vol C Tables 4.2.6.8 and 6.1.1.4'
O O 0.0106 0.0060 'International Tables Vol C Tables 4.2.6.8 and 6.1.1.4'
S S 0.1246 0.1234 'International Tables Vol C Tables 4.2.6.8 and 6.1.1.4'

loop_
_geom_angle_atom_site_label_1
_geom_angle_atom_site_label_2
_geom_angle_atom_site_label_3
_geom_angle
_geom_angle_site_symmetry_1
_geom_angle_site_symmetry_3
O1 C1 O2 124.2(6) . .
O1 C1 C2 121.7(6) . .
O2 C1 C2 114.1(6) . .
C3 C2 C7 119.5(6) . .
C3 C2 C1 120.9(6) . .
C7 C2 C1 119.5(6) . .
C4 C3 C2 120.2(6) . .
C4 C3 H3 119.9 . .
C2 C3 H3 119.9 . .
C3 C4 C5 120.6(6) . .
C3 C4 S1 120.0(5) . .
C5 C4 S1 119.4(5) . .
C4 C5 C6 119.6(7) . .
C4 C5 H5 120.2 . .
C6 C5 H5 120.2 . .
C7 C6 C5 119.5(6) . .
C7 C6 C8 119.6(6) . .
C5 C6 C8 120.8(7) . .
C6 C7 C2 120.5(6) . .
C6 C7 H7 119.7 . .
C2 C7 H7 119.7 . .
O4 C8 O3 122.9(7) . .
O4 C8 C6 119.3(7) . .
O3 C8 C6 117.8(8) . .
C10 C9 H9A 109.5 . .
C10 C9 H9B 109.5 . .
H9A C9 H9B 109.5 . .
C10 C9 H9C 109.5 . .
H9A C9 H9C 109.5 . .
H9B C9 H9C 109.5 . .
N1 C10 N2 109.4(5) . .
N1 C10 C9 125.5(6) . .
N2 C10 C9 125.1(5) . .
C12 C11 N1 111.0(6) . .
C12 C11 H11 124.5 . .
N1 C11 H11 124.5 . .
C11 C12 N2 105.1(6) . .
C11 C12 H12 127.4 . .
N2 C12 H12 127.4 . .
C14 C13 C18 120.9(5) . .
C14 C13 N2 119.6(5) . .
C18 C13 N2 119.3(5) . .
C15 C14 C13 118.7(5) . .
C15 C14 H14 120.7 . .
C13 C14 H14 120.7 . .
C14 C15 C16 122.3(5) . .
C14 C15 N4 119.2(5) . .
C16 C15 N4 118.5(5) . .
C17 C16 C15 117.7(5) . .
C17 C16 H16 121.2 . .
C15 C16 H16 121.2 . .
C16 C17 C18 121.4(5) . .
C16 C17 N5 118.9(5) . .
C18 C17 N5 119.7(5) . .
C13 C18 C17 119.0(5) . .
C13 C18 H18 120.5 . .
C17 C18 H18 120.5 . .
C20 C19 H19A 109.5 . .
C20 C19 H19B 109.5 . .
H19A C19 H19B 109.5 . .
C20 C19 H19C 109.5 . .
H19A C19 H19C 109.5 . .
H19B C19 H19C 109.5 . .
N3 C20 N4 110.7(5) . .
N3 C20 C19 124.8(6) . .
N4 C20 C19 124.3(6) . .
C22 C21 N3 110.6(6) . .
C22 C21 H21 124.7 . .
N3 C21 H21 124.7 . .
C21 C22 N4 105.6(6) . .
C21 C22 H22 127.2 . .
N4 C22 H22 127.2 . .
C24 C23 H23A 109.5 . .
C24 C23 H23B 109.5 . .
H23A C23 H23B 109.5 . .
C24 C23 H23C 109.5 . .
H23A C23 H23C 109.5 . .
H23B C23 H23C 109.5 . .
N6 C24 N5 109.7(5) . .
N6 C24 C23 124.8(5) . .
N5 C24 C23 125.5(5) . .
C26 C25 N5 106.5(6) . .
C26 C25 H25 126.7 . .
N5 C25 H25 126.7 . .
C25 C26 N6 109.7(5) . .
C25 C26 H26 125.1 . .
N6 C26 H26 125.1 . .
O2 Co1 N1 118.2(2) . .
O2 Co1 N3 115.6(2) . 6
N1 Co1 N3 110.8(2) . 6
O2 Co1 N6 103.8(2) . 1_545
N1 Co1 N6 105.8(2) . 1_545
N3 Co1 N6 100.1(2) 6 1_545
O8 Co2 O8 180.0 . 5_656
O8 Co2 O4 91.8(3) . .
O8 Co2 O4 88.2(3) 5_656 .
O8 Co2 O4 88.2(3) . 5_656
O8 Co2 O4 91.8(3) 5_656 5_656
O4 Co2 O4 180.0 . 5_656
O8 Co2 O3 89.9(4) . .
O8 Co2 O3 90.1(4) 5_656 .
O4 Co2 O3 61.3(2) . .
O4 Co2 O3 118.7(2) 5_656 .
O8 Co2 O3 90.1(4) . 5_656
O8 Co2 O3 89.9(4) 5_656 5_656
O4 Co2 O3 118.7(2) . 5_656
O4 Co2 O3 61.3(2) 5_656 5_656
O3 Co2 O3 180.0(3) . 5_656
O8 Co2 C8 87.4(3) . 5_656
O8 Co2 C8 92.6(3) 5_656 5_656
O4 Co2 C8 149.6(2) . 5_656
O4 Co2 C8 30.4(2) 5_656 5_656
O3 Co2 C8 149.0(3) . 5_656
O3 Co2 C8 31.0(3) 5_656 5_656
C10 N1 C11 107.4(5) . .
C10 N1 Co1 126.4(4) . .
C11 N1 Co1 126.2(4) . .
C10 N2 C12 107.1(5) . .
C10 N2 C13 128.0(5) . .
C12 N2 C13 124.8(5) . .
C20 N3 C21 105.5(5) . .
C20 N3 Co1 131.5(4) . 6_655
C21 N3 Co1 123.0(4) . 6_655
C20 N4 C22 107.6(5) . .
C20 N4 C15 127.6(5) . .
C22 N4 C15 124.8(5) . .
C24 N5 C25 107.7(5) . .
C24 N5 C17 127.7(5) . .
C25 N5 C17 124.6(5) . .
C24 N6 C26 106.4(5) . .
C24 N6 Co1 126.8(4) . 1_565
C26 N6 Co1 126.2(4) . 1_565
C1 O2 Co1 122.3(5) . .
C8 O3 Co2 85.7(5) . .
C8 O4 Co2 89.8(5) . .
Co2 O8 H8A 88.8 . .
Co2 O8 H8B 85.8 . .
H8A O8 H8B 107.5 . .
O6 S1 O7 117.7(6) . .
O6 S1 O5 109.3(7) . .
O7 S1 O5 111.7(5) . .
O6 S1 C4 106.1(4) . .
O7 S1 C4 106.5(4) . .
O5 S1 C4 104.5(4) . .

loop_
_geom_bond_atom_site_label_1
_geom_bond_atom_site_label_2
_geom_bond_distance
_geom_bond_site_symmetry_2
C1 O1 1.221(9) .
C1 O2 1.274(8) .
C1 C2 1.496(9) .
C2 C3 1.380(9) .
C2 C7 1.387(8) .
C3 C4 1.364(9) .
C3 H3 0.9300 .
C4 C5 1.384(10) .
C4 S1 1.768(7) .
C5 C6 1.392(10) .
C5 H5 0.9300 .
C6 C7 1.373(9) .
C6 C8 1.504(9) .
C7 H7 0.9300 .
C8 O4 1.238(10) .
C8 O3 1.267(10) .
C9 C10 1.468(9) .
C9 H9A 0.9600 .
C9 H9B 0.9600 .
C9 H9C 0.9600 .
C10 N1 1.317(7) .
C10 N2 1.355(8) .
C11 C12 1.323(10) .
C11 N1 1.361(8) .
C11 H11 0.9300 .
C12 N2 1.413(8) .
C12 H12 0.9300 .
C13 C14 1.379(8) .
C13 C18 1.380(8) .
C13 N2 1.419(7) .
C14 C15 1.367(8) .
C14 H14 0.9300 .
C15 C16 1.386(8) .
C15 N4 1.433(7) .
C16 C17 1.379(8) .
C16 H16 0.9300 .
C17 C18 1.381(8) .
C17 N5 1.430(7) .
C18 H18 0.9300 .
C19 C20 1.482(11) .
C19 H19A 0.9600 .
C19 H19B 0.9600 .
C19 H19C 0.9600 .
C20 N3 1.327(8) .
C20 N4 1.334(8) .
C21 C22 1.342(9) .
C21 N3 1.356(8) .
C21 H21 0.9300 .
C22 N4 1.370(8) .
C22 H22 0.9300 .
C23 C24 1.466(9) .
C23 H23A 0.9600 .
C23 H23B 0.9600 .
C23 H23C 0.9600 .
C24 N6 1.320(7) .
C24 N5 1.355(7) .
C25 C26 1.334(9) .
C25 N5 1.367(8) .
C25 H25 0.9300 .
C26 N6 1.376(8) .
C26 H26 0.9300 .
Co1 O2 1.924(5) .
Co1 N1 1.999(5) .
Co1 N3 2.004(5) 6
Co1 N6 2.014(5) 1_545
Co2 O8 2.043(8) .
Co2 O8 2.043(8) 5_656
Co2 O4 2.117(5) .
Co2 O4 2.117(5) 5_656
Co2 O3 2.194(7) .
Co2 O3 2.194(7) 5_656
Co2 C8 2.449(7) 5_656
N3 Co1 2.004(5) 6_655
N6 Co1 2.014(5) 1_565
O5 S1 1.474(9) .
O6 S1 1.390(8) .
O7 S1 1.418(7) .
O8 H8A 0.9110 .
O8 H8B 0.7419 .

loop_
_geom_torsion_atom_site_label_1
_geom_torsion_atom_site_label_2
_geom_torsion_atom_site_label_3
_geom_torsion_atom_site_label_4
_geom_torsion
_geom_torsion_site_symmetry_4
O1 C1 C2 C3 -172.3(7) .
O2 C1 C2 C3 10.1(9) .
O1 C1 C2 C7 6.4(10) .
O2 C1 C2 C7 -171.2(6) .
C7 C2 C3 C4 0.7(10) .
C1 C2 C3 C4 179.4(6) .
C2 C3 C4 C5 -1.7(10) .
C2 C3 C4 S1 178.2(5) .
C3 C4 C5 C6 2.6(11) .
S1 C4 C5 C6 -177.3(5) .
C4 C5 C6 C7 -2.4(10) .
C4 C5 C6 C8 174.6(7) .
C5 C6 C7 C2 1.4(10) .
C8 C6 C7 C2 -175.6(6) .
C3 C2 C7 C6 -0.6(9) .
C1 C2 C7 C6 -179.3(6) .
C7 C6 C8 O4 21.3(10) .
C5 C6 C8 O4 -155.6(7) .
C7 C6 C8 O3 -159.5(7) .
C5 C6 C8 O3 23.5(11) .
N1 C11 C12 N2 -0.8(9) .
C18 C13 C14 C15 2.0(10) .
N2 C13 C14 C15 177.8(6) .
C13 C14 C15 C16 -0.5(10) .
C13 C14 C15 N4 -178.3(6) .
C14 C15 C16 C17 -1.2(10) .
N4 C15 C16 C17 176.6(6) .
C15 C16 C17 C18 1.5(10) .
C15 C16 C17 N5 -178.6(6) .
C14 C13 C18 C17 -1.8(10) .
N2 C13 C18 C17 -177.6(6) .
C16 C17 C18 C13 -0.1(10) .
N5 C17 C18 C13 -179.9(6) .
N3 C21 C22 N4 -1.4(8) .
N5 C25 C26 N6 -0.7(9) .
N2 C10 N1 C11 -0.8(7) .
C9 C10 N1 C11 179.2(7) .
N2 C10 N1 Co1 175.8(4) .
C9 C10 N1 Co1 -4.2(9) .
C12 C11 N1 C10 1.0(9) .
C12 C11 N1 Co1 -175.5(5) .
N1 C10 N2 C12 0.3(7) .
C9 C10 N2 C12 -179.7(7) .
N1 C10 N2 C13 -178.8(6) .
C9 C10 N2 C13 1.2(10) .
C11 C12 N2 C10 0.3(8) .
C11 C12 N2 C13 179.4(6) .
C14 C13 N2 C10 52.5(9) .
C18 C13 N2 C10 -131.7(7) .
C14 C13 N2 C12 -126.5(7) .
C18 C13 N2 C12 49.4(9) .
N4 C20 N3 C21 -0.4(8) .
C19 C20 N3 C21 -175.8(9) .
N4 C20 N3 Co1 177.3(4) 6_655
C19 C20 N3 Co1 1.8(13) 6_655
C22 C21 N3 C20 1.1(8) .
C22 C21 N3 Co1 -176.7(5) 6_655
N3 C20 N4 C22 -0.5(8) .
C19 C20 N4 C22 175.0(9) .
N3 C20 N4 C15 178.1(6) .
C19 C20 N4 C15 -6.4(13) .
C21 C22 N4 C20 1.2(8) .
C21 C22 N4 C15 -177.5(6) .
C14 C15 N4 C20 -65.1(9) .
C16 C15 N4 C20 117.0(8) .
C14 C15 N4 C22 113.3(7) .
C16 C15 N4 C22 -64.6(9) .
N6 C24 N5 C25 0.1(7) .
C23 C24 N5 C25 -178.4(7) .
N6 C24 N5 C17 -179.8(5) .
C23 C24 N5 C17 1.7(10) .
C26 C25 N5 C24 0.4(8) .
C26 C25 N5 C17 -179.7(6) .
C16 C17 N5 C24 -128.0(7) .
C18 C17 N5 C24 51.9(9) .
C16 C17 N5 C25 52.2(9) .
C18 C17 N5 C25 -127.9(7) .
N5 C24 N6 C26 -0.5(7) .
C23 C24 N6 C26 178.0(7) .
N5 C24 N6 Co1 170.6(4) 1_565
C23 C24 N6 Co1 -10.9(9) 1_565
C25 C26 N6 C24 0.8(8) .
C25 C26 N6 Co1 -170.4(5) 1_565
O1 C1 O2 Co1 -11.5(10) .
C2 C1 O2 Co1 166.0(4) .
O4 C8 O3 Co2 5.5(8) .
C6 C8 O3 Co2 -173.6(6) .
O3 C8 O4 Co2 -5.6(8) .
C6 C8 O4 Co2 173.4(6) .
C3 C4 S1 O6 3.4(9) .
C5 C4 S1 O6 -176.7(8) .
C3 C4 S1 O7 -122.7(7) .
C5 C4 S1 O7 57.2(7) .
C3 C4 S1 O5 118.9(7) .
C5 C4 S1 O5 -61.2(7) .
